data_1542194
loop_
_publ_author_name
'le Flem, G.'
'Olazcuaga, R.'

_publ_section_title
;
 Sur quelques solutions solides de structure Sr3 (P O4)2 caracterisees par
 des substitutions lacunaires ou couplees
;
_journal_name_full 'Bulletin de la Societe Chimique de France (Vol=Year)'
_journal_page_first 2769
_journal_page_last 2780
_journal_volume 1968
_journal_year 1968
_chemical_formula_sum 'Cd Na O4 V'
_chemical_name_systematic 'Na Cd V O4'
_space_group_IT_number 63
_symmetry_space_group_name_Hall '-C 2c 2'
_symmetry_space_group_name_H-M 'C m c m'
_cell_angle_alpha 90
_cell_angle_beta 90
_cell_angle_gamma 90
_cell_formula_units_Z 4
_cell_length_a 5.788
_cell_length_b 9.125
_cell_length_c 6.99
_cell_volume 369.180
_citation_journal_id_ASTM BSCFAS
_cod_data_source_file leFlem_BSCFAS_1968_397.cif
_cod_data_source_block Cd1Na1O4V1
_cod_original_cell_volume 369.1803
_cod_original_formula_sum 'Cd1 Na1 O4 V1'
_cod_database_code 1542194

loop_
_symmetry_equiv_pos_as_xyz
x,y,z
-x,-y,z+1/2
x,-y,-z
-x,y,-z+1/2
-x,-y,-z
x,y,-z-1/2
-x,y,z
x,-y,z-1/2
x+1/2,y+1/2,z
-x+1/2,-y+1/2,z+1/2
x+1/2,-y+1/2,-z
-x+1/2,y+1/2,-z+1/2
-x+1/2,-y+1/2,-z
x+1/2,y+1/2,-z-1/2
-x+1/2,y+1/2,z
x+1/2,-y+1/2,z-1/2

loop_
_atom_site_label
_atom_site_type_symbol
_atom_site_fract_x
_atom_site_fract_y
_atom_site_fract_z
_atom_site_occupancy
_atom_site_U_iso_or_equiv
O1 O-2 0.28 0.45 0.25 1 0.0
Cd1 Cd+2 0 0.2 0.25 1 0.0
Na1 Na+1 0 0.5 0 1 0.0
V1 V+5 0 0.85 0.25 1 0.0
O2 O-2 0 0.25 0.57 1 0.0
